data_7042809
loop_
_publ_author_name
'Richeson, Darrin'
'Rao, Gyandshwar Kumar'
'Jamshidi, Mohammad Parsa'
'Dawkins, Jeremy'
'Pell, Wendy'
'Korobkov, Ilia'

_publ_section_title
;
 Electrocatalytic Generation of H2 from Neutral Water in Acetonitrile
 Using Manganese Polypyridyl Complexes with Ligand Assistance
;
_journal_name_full 'Dalton Trans.'
_journal_paper_doi 10.1039/C7DT01039G
_journal_year 2017
_chemical_formula_sum 'C44 H38 F6 N8 O13 Re2 S2'
_chemical_formula_weight 1437.34
_space_group_crystal_system orthorhombic
_space_group_IT_number 18
_space_group_name_Hall 'P 2 2ab'
_space_group_name_H-M_alt 'P 21 21 2'
_symmetry_space_group_name_Hall 'P 2 2ab'
_symmetry_space_group_name_H-M 'P 21 21 2'
_atom_sites_solution_hydrogens mixed
_audit_block_doi 10.5517/ccdc.csd.cc1np4gy
_audit_creation_method SHELXL-2014/7
_audit_update_record
;
2017-03-22 deposited with the CCDC.
2017-04-25 downloaded from the CCDC.
;
_cell_angle_alpha 90
_cell_angle_beta 90
_cell_angle_gamma 90
_cell_formula_units_Z 4
_cell_length_a 16.8249(14)
_cell_length_b 24.919(2)
_cell_length_c 12.1149(10)
_cell_measurement_reflns_used 9900
_cell_measurement_temperature 200(2)
_cell_measurement_theta_max 28.26
_cell_measurement_theta_min 2.56
_cell_volume 5079.3(7)
_computing_cell_refinement 'APEX II, Bruker (2012)'
_computing_data_collection 'APEX II, Bruker (2012)'
_computing_data_reduction 'XPREP, Bruker (2012)'
_computing_molecular_graphics 'SHELXTL, Bruker (2015)'
_computing_publication_material 'SHELXTL, Bruker (2015)'
_computing_structure_refinement 'SHELXL-2014/7 (Sheldrick, 2014)'
_computing_structure_solution 'SHELXL-2014/7 (Sheldrick, 2014)'
_diffrn_ambient_temperature 200(2)
_diffrn_measured_fraction_theta_full 0.998
_diffrn_measured_fraction_theta_max 0.997
_diffrn_measurement_device_type 'Bruker APEX-II CCD'
_diffrn_measurement_method '\f and \w scans'
_diffrn_radiation_type MoK\a
_diffrn_radiation_wavelength 0.71073
_diffrn_reflns_av_R_equivalents 0.0362
_diffrn_reflns_av_unetI/netI 0.0348
_diffrn_reflns_Laue_measured_fraction_full 0.998
_diffrn_reflns_Laue_measured_fraction_max 0.997
_diffrn_reflns_limit_h_max 21
_diffrn_reflns_limit_h_min -22
_diffrn_reflns_limit_k_max 33
_diffrn_reflns_limit_k_min -33
_diffrn_reflns_limit_l_max 16
_diffrn_reflns_limit_l_min -12
_diffrn_reflns_number 60571
_diffrn_reflns_point_group_measured_fraction_full 0.997
_diffrn_reflns_point_group_measured_fraction_max 0.992
_diffrn_reflns_theta_full 25.242
_diffrn_reflns_theta_max 28.263
_diffrn_reflns_theta_min 1.869
_diffrn_source 'sealed X-ray tube'
_exptl_absorpt_coefficient_mu 4.936
_exptl_absorpt_correction_T_max 0.7457
_exptl_absorpt_correction_T_min 0.4225
_exptl_absorpt_correction_type multi-scan
_exptl_absorpt_process_details 'SADABS, Bruker (2003)'
_exptl_crystal_colour colourless
_exptl_crystal_density_diffrn 1.880
_exptl_crystal_description block
_exptl_crystal_F_000 2792
_exptl_crystal_size_max 0.240
_exptl_crystal_size_mid 0.180
_exptl_crystal_size_min 0.160
_refine_diff_density_max 0.565
_refine_diff_density_min -0.936
_refine_diff_density_rms 0.097
_refine_ls_abs_structure_details
; 
 Flack x determined using 4590 quotients [(I+)-(I-)]/[(I+)+(I-)] 
 (Parsons, Flack and Wagner, Acta Cryst. B69 (2013) 249-259). 
;
_refine_ls_abs_structure_Flack 0.035(3)
_refine_ls_extinction_method none
_refine_ls_goodness_of_fit_ref 1.015
_refine_ls_hydrogen_treatment constr
_refine_ls_matrix_type full
_refine_ls_number_parameters 679
_refine_ls_number_reflns 12489
_refine_ls_number_restraints 198
_refine_ls_restrained_S_all 1.064
_refine_ls_R_factor_all 0.0319
_refine_ls_R_factor_gt 0.0248
_refine_ls_shift/su_max 0.004
_refine_ls_shift/su_mean 0.000
_refine_ls_structure_factor_coef Fsqd
_refine_ls_weighting_details 'w=1/[\s^2^(Fo^2^)+(0.0262P)^2^+1.6182P] where P=(Fo^2^+2Fc^2^)/3'
_refine_ls_weighting_scheme calc
_refine_ls_wR_factor_gt 0.0545
_refine_ls_wR_factor_ref 0.0570
_reflns_Friedel_coverage 0.808
_reflns_Friedel_fraction_full 0.997
_reflns_Friedel_fraction_max 0.985
_reflns_number_gt 11071
_reflns_number_total 12489
_reflns_threshold_expression 'I > 2\s(I)'
_cod_data_source_file c7dt01039g2.cif
_cod_data_source_block dr133a
_cod_original_cell_volume 5079.2(7)
_cod_database_code 7042809
_shelx_shelxl_version_number 2014/7
_shelx_space_group_comment
; 
The symmetry employed for this shelxl refinement is uniquely defined 
by the following loop, which should always be used as a source of 
symmetry information in preference to the above space-group names. 
They are only intended as comments. 
;
_shelx_estimated_absorpt_t_min 0.384
_shelx_estimated_absorpt_t_max 0.506

loop_
_space_group_symop_operation_xyz
'x, y, z'
'-x, -y, z'
'-x+1/2, y+1/2, -z'
'x+1/2, -y+1/2, -z'

loop_
_atom_site_label
_atom_site_type_symbol
_atom_site_fract_x
_atom_site_fract_y
_atom_site_fract_z
_atom_site_U_iso_or_equiv
_atom_site_adp_type
_atom_site_occupancy
_atom_site_site_symmetry_order
_atom_site_calc_flag
_atom_site_refinement_flags_posn
_atom_site_refinement_flags_adp
_atom_site_refinement_flags_occupancy
_atom_site_disorder_assembly
_atom_site_disorder_group
Re1 Re 0.49419(2) 0.86453(2) 0.58016(2) 0.02616(5) Uani 1 1 d . . . . .
Re2 Re 0.52532(2) 0.86253(2) 0.09278(2) 0.02926(6) Uani 1 1 d . . . . .
S1 S 0.60263(13) 0.64827(7) -0.36645(17) 0.0568(5) Uani 1 1 d . U . . .
S2 S 0.41397(12) 0.64028(8) 0.11718(18) 0.0609(5) Uani 1 1 d . U . . .
F1 F 0.5286(6) 0.5604(3) -0.3275(10) 0.209(5) Uani 1 1 d . U . . .
F2 F 0.5104(6) 0.6224(5) -0.2083(9) 0.227(5) Uani 1 1 d . U . . .
F3 F 0.4523(4) 0.6270(3) -0.3664(8) 0.159(3) Uani 1 1 d . U . . .
F4 F 0.4996(4) 0.5757(3) 0.0016(7) 0.155(3) Uani 1 1 d . U . . .
F5 F 0.3815(5) 0.5535(3) 0.0134(8) 0.147(3) Uani 1 1 d . U . . .
F6 F 0.4558(7) 0.5438(3) 0.1535(8) 0.191(4) Uani 1 1 d . U . . .
O1 O 0.6539(3) 0.8093(2) 0.6287(4) 0.0582(13) Uani 1 1 d . . . . .
O2 O 0.5554(3) 0.95113(16) 0.7395(3) 0.0477(11) Uani 1 1 d . . . . .
O3 O 0.5858(3) 0.92203(16) 0.3950(3) 0.0460(11) Uani 1 1 d . . . . .
O4 O 0.3833(3) 0.7906(2) 0.1525(5) 0.0657(15) Uani 1 1 d . . . . .
O5 O 0.4238(3) 0.90620(16) -0.0985(3) 0.0450(10) Uani 1 1 d . . . . .
O6 O 0.4473(3) 0.94720(18) 0.2416(3) 0.0516(12) Uani 1 1 d . . . . .
O7 O 0.5808(5) 0.7003(3) -0.3394(8) 0.135(3) Uani 1 1 d . U . . .
O8 O 0.6691(3) 0.6296(2) -0.3051(5) 0.0727(16) Uani 1 1 d . U . . .
O9 O 0.6064(6) 0.6395(5) -0.4751(6) 0.189(5) Uani 1 1 d . U . . .
O10 O 0.3871(5) 0.6656(3) 0.0178(6) 0.113(3) Uani 1 1 d . U . . .
O11 O 0.4869(5) 0.6626(3) 0.1617(7) 0.120(3) Uani 1 1 d . U . . .
O12 O 0.3523(4) 0.6300(2) 0.1945(4) 0.0700(15) Uani 1 1 d . U . . .
O13 O 0.1207(9) 0.8695(8) 0.7097(14) 0.112(5) Uani 0.65 1 d . . P A 1
H13C H 0.1558 0.8833 0.6546 0.168 Uiso 0.65 1 d R U P A 1
H13D H 0.0751 0.8947 0.7216 0.168 Uiso 0.65 1 d R U P A 1
O13' O 0.109(2) 0.8488(17) 0.688(3) 0.112(5) Uani 0.35 1 d . . P B 2
H13E H 0.0752 0.8483 0.7518 0.168 Uiso 0.35 1 d R U P B 2
H13F H 0.1471 0.8795 0.6921 0.168 Uiso 0.35 1 d R U P B 2
N1 N 0.3747(3) 0.90065(16) 0.5493(4) 0.0289(10) Uani 1 1 d . . . . .
N2 N 0.4358(3) 0.80225(16) 0.4821(3) 0.0280(10) Uani 1 1 d . . . . .
N3 N 0.4207(3) 0.82532(17) 0.7039(4) 0.0294(10) Uani 1 1 d . . . . .
N4 N 0.2754(4) 1.0122(2) 0.6006(5) 0.0612(17) Uani 1 1 d . . . . .
N5 N 0.6339(3) 0.90800(17) 0.0470(4) 0.0291(10) Uani 1 1 d . . . . .
N6 N 0.6117(3) 0.83424(19) 0.2130(4) 0.0355(12) Uani 1 1 d . . . . .
N7 N 0.5900(3) 0.80387(16) -0.0037(4) 0.0291(10) Uani 1 1 d . . . . .
N8 N 0.7137(3) 1.02841(19) 0.0801(5) 0.0512(14) Uani 1 1 d . . . . .
C1 C 0.3361(4) 0.8721(2) 0.4542(4) 0.0333(13) Uani 1 1 d . . . . .
H1A H 0.3507 0.8904 0.3845 0.040 Uiso 1 1 calc R U . . .
H1B H 0.2776 0.8742 0.4623 0.040 Uiso 1 1 calc R U . . .
C2 C 0.3608(3) 0.8139(2) 0.4477(4) 0.0285(12) Uani 1 1 d . . . . .
C3 C 0.3132(3) 0.7749(2) 0.4006(5) 0.0340(12) Uani 1 1 d . . . . .
H3A H 0.2605 0.7833 0.3784 0.041 Uiso 1 1 calc R U . . .
C4 C 0.3426(4) 0.7234(2) 0.3860(5) 0.0377(14) Uani 1 1 d . . . . .
H4A H 0.3109 0.6964 0.3524 0.045 Uiso 1 1 calc R U . . .
C5 C 0.4183(4) 0.7123(2) 0.4208(5) 0.0388(13) Uani 1 1 d . . . . .
H5A H 0.4399 0.6775 0.4102 0.047 Uiso 1 1 calc R U . . .
C6 C 0.4627(4) 0.7514(2) 0.4708(4) 0.0340(13) Uani 1 1 d . . . . .
H6A H 0.5139 0.7425 0.4983 0.041 Uiso 1 1 calc R U . . .
C7 C 0.3277(4) 0.8947(2) 0.6520(5) 0.0336(13) Uani 1 1 d . . . . .
H7A H 0.2704 0.8950 0.6330 0.040 Uiso 1 1 calc R U . . .
H7B H 0.3381 0.9260 0.7004 0.040 Uiso 1 1 calc R U . . .
C8 C 0.3462(4) 0.8441(2) 0.7144(4) 0.0291(12) Uani 1 1 d . . . . .
C9 C 0.2925(4) 0.8206(2) 0.7856(5) 0.0400(14) Uani 1 1 d . . . . .
H9A H 0.2399 0.8342 0.7919 0.048 Uiso 1 1 calc R U . . .
C10 C 0.3165(5) 0.7770(3) 0.8477(6) 0.0496(18) Uani 1 1 d . . . . .
H10A H 0.2804 0.7603 0.8974 0.060 Uiso 1 1 calc R U . . .
C11 C 0.3923(4) 0.7577(2) 0.8374(6) 0.0452(17) Uani 1 1 d . . . . .
H11A H 0.4094 0.7279 0.8802 0.054 Uiso 1 1 calc R U . . .
C12 C 0.4432(4) 0.7820(2) 0.7646(5) 0.0381(14) Uani 1 1 d . . . . .
H12A H 0.4955 0.7682 0.7563 0.046 Uiso 1 1 calc R U . . .
C13 C 0.3799(4) 0.95963(19) 0.5190(5) 0.0323(13) Uani 1 1 d . . . . .
H13A H 0.4087 0.9629 0.4481 0.039 Uiso 1 1 calc R U . . .
H13B H 0.4118 0.9783 0.5759 0.039 Uiso 1 1 calc R U . . .
C14 C 0.3002(4) 0.9883(2) 0.5080(5) 0.0407(15) Uani 1 1 d . . . . .
C15 C 0.2616(5) 0.9908(2) 0.4089(7) 0.057(2) Uani 1 1 d . . . . .
H15A H 0.2831 0.9743 0.3448 0.068 Uiso 1 1 calc R U . . .
C16 C 0.1891(6) 1.0186(3) 0.4055(10) 0.094(3) Uani 1 1 d . . . . .
H16A H 0.1597 1.0206 0.3387 0.113 Uiso 1 1 calc R U . . .
C17 C 0.1618(7) 1.0420(4) 0.4969(11) 0.106(4) Uani 1 1 d . . . . .
H17A H 0.1126 1.0608 0.4961 0.128 Uiso 1 1 calc R U . . .
C18 C 0.2062(6) 1.0386(4) 0.5932(9) 0.093(3) Uani 1 1 d . . . . .
H18A H 0.1865 1.0560 0.6574 0.111 Uiso 1 1 calc R U . . .
C19 C 0.5937(4) 0.8279(2) 0.6103(5) 0.0384(14) Uani 1 1 d . . . . .
C20 C 0.5323(4) 0.9194(2) 0.6792(4) 0.0327(13) Uani 1 1 d . . . . .
C21 C 0.5497(4) 0.9003(2) 0.4615(4) 0.0320(12) Uani 1 1 d . . . . .
C22 C 0.6870(4) 0.9102(2) 0.1460(5) 0.0420(15) Uani 1 1 d . . . . .
H22A H 0.6719 0.9413 0.1922 0.050 Uiso 1 1 calc R U . . .
H22B H 0.7426 0.9155 0.1214 0.050 Uiso 1 1 calc R U . . .
C23 C 0.6820(4) 0.8594(3) 0.2145(4) 0.0375(13) Uani 1 1 d . . . . .
C24 C 0.7443(4) 0.8432(3) 0.2814(5) 0.0515(18) Uani 1 1 d . . . . .
H24A H 0.7938 0.8615 0.2803 0.062 Uiso 1 1 calc R U . . .
C25 C 0.7323(5) 0.7999(3) 0.3490(6) 0.061(2) Uani 1 1 d . . . . .
H25A H 0.7734 0.7888 0.3978 0.073 Uiso 1 1 calc R U . . .
C26 C 0.6625(5) 0.7725(3) 0.3473(6) 0.058(2) Uani 1 1 d . . . . .
H26A H 0.6549 0.7419 0.3929 0.069 Uiso 1 1 calc R U . . .
C27 C 0.6029(5) 0.7900(2) 0.2783(5) 0.0473(17) Uani 1 1 d . . . . .
H27A H 0.5542 0.7706 0.2760 0.057 Uiso 1 1 calc R U . . .
C28 C 0.6740(4) 0.8800(2) -0.0494(5) 0.0366(14) Uani 1 1 d . . . . .
H28A H 0.6546 0.8959 -0.1193 0.044 Uiso 1 1 calc R U . . .
H28B H 0.7320 0.8862 -0.0452 0.044 Uiso 1 1 calc R U . . .
C29 C 0.6584(4) 0.8206(2) -0.0509(4) 0.0313(12) Uani 1 1 d . . . . .
C30 C 0.7087(4) 0.7856(2) -0.1058(5) 0.0379(14) Uani 1 1 d . . . . .
H30A H 0.7568 0.7982 -0.1377 0.046 Uiso 1 1 calc R U . . .
C31 C 0.6879(4) 0.7319(2) -0.1136(6) 0.0445(17) Uani 1 1 d . . . . .
H31A H 0.7207 0.7072 -0.1524 0.053 Uiso 1 1 calc R U . . .
C32 C 0.6177(4) 0.7147(2) -0.0633(6) 0.0465(16) Uani 1 1 d . . . . .
H32A H 0.6026 0.6780 -0.0666 0.056 Uiso 1 1 calc R U . . .
C33 C 0.5713(4) 0.7508(2) -0.0096(5) 0.0376(14) Uani 1 1 d . . . . .
H33A H 0.5240 0.7386 0.0251 0.045 Uiso 1 1 calc R U . . .
C34 C 0.6157(4) 0.9656(2) 0.0140(5) 0.0333(13) Uani 1 1 d . . . . .
H34A H 0.5825 0.9649 -0.0535 0.040 Uiso 1 1 calc R U . . .
H34B H 0.5835 0.9822 0.0733 0.040 Uiso 1 1 calc R U . . .
C35 C 0.6868(4) 1.0012(2) -0.0077(5) 0.0373(14) Uani 1 1 d . . . . .
C36 C 0.7200(4) 1.0071(2) -0.1119(5) 0.0382(14) Uani 1 1 d . . . . .
H36A H 0.6996 0.9869 -0.1720 0.046 Uiso 1 1 calc R U . . .
C37 C 0.7824(4) 1.0421(2) -0.1291(6) 0.0493(17) Uani 1 1 d . . . . .
H37A H 0.8054 1.0467 -0.2001 0.059 Uiso 1 1 calc R U . . .
C38 C 0.8096(5) 1.0700(3) -0.0384(7) 0.063(2) Uani 1 1 d . . . . .
H38A H 0.8525 1.0946 -0.0460 0.076 Uiso 1 1 calc R U . . .
C39 C 0.7743(5) 1.0623(3) 0.0648(7) 0.066(2) Uani 1 1 d . . . . .
H39A H 0.7940 1.0818 0.1263 0.079 Uiso 1 1 calc R U . . .
C40 C 0.4378(4) 0.8170(3) 0.1322(5) 0.0447(16) Uani 1 1 d . . . . .
C41 C 0.4613(4) 0.8891(2) -0.0264(4) 0.0303(12) Uani 1 1 d . . . . .
C42 C 0.4783(4) 0.9161(3) 0.1863(4) 0.0385(14) Uani 1 1 d . . . . .
C43 C 0.5194(8) 0.6098(6) -0.3157(12) 0.112(4) Uani 1 1 d . U . . .
C44 C 0.4397(6) 0.5767(4) 0.0692(12) 0.103(3) Uani 1 1 d . U . . .

loop_
_atom_site_aniso_label
_atom_site_aniso_U_11
_atom_site_aniso_U_22
_atom_site_aniso_U_33
_atom_site_aniso_U_23
_atom_site_aniso_U_13
_atom_site_aniso_U_12
Re1 0.02592(11) 0.02770(9) 0.02487(9) 0.00013(9) -0.00195(8) -0.00107(9)
Re2 0.03080(12) 0.03220(10) 0.02478(9) 0.00242(9) 0.00295(8) 0.00227(9)
S1 0.0601(12) 0.0542(11) 0.0560(11) 0.0059(8) -0.0053(9) 0.0077(9)
S2 0.0612(12) 0.0450(9) 0.0766(13) 0.0145(10) 0.0108(9) -0.0011(9)
F1 0.169(8) 0.081(4) 0.377(13) 0.040(6) -0.044(8) -0.047(5)
F2 0.184(9) 0.335(13) 0.162(7) 0.006(7) 0.043(6) -0.123(9)
F3 0.088(5) 0.165(6) 0.224(8) 0.011(6) -0.037(5) -0.037(5)
F4 0.079(4) 0.172(7) 0.213(7) -0.052(6) 0.055(5) 0.014(4)
F5 0.115(6) 0.099(4) 0.228(8) -0.062(5) 0.040(5) -0.016(4)
F6 0.239(10) 0.107(5) 0.226(8) 0.059(5) 0.056(7) 0.102(6)
O1 0.036(3) 0.072(3) 0.067(3) 0.002(3) -0.010(2) 0.015(2)
O2 0.060(3) 0.048(2) 0.035(2) -0.0092(19) -0.006(2) -0.017(2)
O3 0.059(3) 0.047(2) 0.033(2) 0.0021(19) 0.008(2) -0.012(2)
O4 0.055(4) 0.068(3) 0.074(4) 0.012(3) 0.019(3) -0.014(3)
O5 0.047(3) 0.050(2) 0.037(2) -0.007(2) -0.008(2) 0.013(2)
O6 0.060(3) 0.062(3) 0.033(2) -0.003(2) 0.007(2) 0.023(2)
O7 0.129(7) 0.077(4) 0.198(8) -0.001(4) -0.070(6) 0.038(4)
O8 0.049(3) 0.073(4) 0.096(4) 0.011(3) -0.012(3) 0.011(3)
O9 0.160(9) 0.350(13) 0.055(4) -0.007(6) -0.005(4) 0.023(11)
O10 0.136(7) 0.119(5) 0.084(4) 0.052(4) 0.040(4) 0.042(5)
O11 0.093(5) 0.100(5) 0.167(8) 0.005(5) -0.009(5) -0.038(4)
O12 0.080(4) 0.065(3) 0.065(3) 0.017(3) 0.015(3) -0.004(3)
O13 0.052(6) 0.190(18) 0.095(9) -0.078(8) -0.029(5) -0.001(8)
O13' 0.052(6) 0.190(18) 0.095(9) -0.078(8) -0.029(5) -0.001(8)
N1 0.033(3) 0.025(2) 0.029(2) 0.0001(17) 0.000(2) 0.0023(19)
N2 0.028(3) 0.030(2) 0.026(2) 0.0008(17) 0.0020(19) -0.0009(19)
N3 0.033(3) 0.028(2) 0.027(2) 0.0026(18) 0.000(2) -0.005(2)
N4 0.079(4) 0.048(3) 0.057(4) -0.002(3) -0.002(4) 0.030(3)
N5 0.038(3) 0.028(2) 0.021(2) 0.0010(17) 0.001(2) 0.003(2)
N6 0.047(3) 0.037(3) 0.023(2) 0.0014(19) 0.004(2) 0.005(2)
N7 0.034(3) 0.025(2) 0.028(2) 0.0004(18) -0.002(2) -0.0011(19)
N8 0.069(4) 0.036(3) 0.049(3) -0.008(3) -0.006(3) -0.010(2)
C1 0.036(3) 0.029(3) 0.035(3) -0.002(2) -0.009(2) 0.002(2)
C2 0.032(3) 0.026(2) 0.027(3) 0.001(2) 0.003(2) -0.002(2)
C3 0.032(3) 0.036(3) 0.035(3) -0.001(3) -0.005(3) -0.003(2)
C4 0.046(4) 0.031(3) 0.036(3) -0.005(2) 0.004(3) -0.009(3)
C5 0.042(4) 0.030(3) 0.044(3) -0.004(3) 0.006(3) 0.001(2)
C6 0.035(3) 0.029(3) 0.038(3) -0.003(2) 0.005(3) 0.006(2)
C7 0.034(4) 0.031(3) 0.036(3) 0.001(2) 0.003(3) 0.007(2)
C8 0.031(3) 0.029(3) 0.027(3) -0.002(2) 0.002(2) -0.004(2)
C9 0.040(4) 0.041(3) 0.039(3) 0.000(3) 0.004(3) -0.008(3)
C10 0.062(5) 0.046(4) 0.040(4) 0.010(3) 0.006(3) -0.023(4)
C11 0.054(5) 0.038(3) 0.044(4) 0.013(3) -0.003(3) -0.011(3)
C12 0.044(4) 0.032(3) 0.039(3) 0.006(2) -0.006(3) 0.003(3)
C13 0.037(4) 0.026(3) 0.034(3) 0.003(2) -0.004(3) -0.002(2)
C14 0.049(4) 0.024(3) 0.048(4) 0.006(2) -0.006(3) 0.007(3)
C15 0.080(5) 0.028(3) 0.062(4) 0.003(3) -0.029(5) 0.010(3)
C16 0.107(8) 0.065(5) 0.112(8) 0.006(5) -0.059(7) 0.033(5)
C17 0.100(9) 0.103(8) 0.116(10) 0.001(7) -0.024(8) 0.060(7)
C18 0.110(8) 0.084(6) 0.085(7) -0.004(6) 0.016(7) 0.055(6)
C19 0.034(4) 0.044(3) 0.037(3) 0.002(3) -0.003(3) -0.002(3)
C20 0.033(3) 0.035(3) 0.030(3) 0.007(2) -0.006(3) -0.002(3)
C21 0.035(3) 0.032(3) 0.029(3) -0.003(2) -0.003(2) -0.003(2)
C22 0.047(4) 0.040(3) 0.039(3) 0.007(3) -0.016(3) -0.005(3)
C23 0.047(4) 0.040(3) 0.025(3) -0.003(3) -0.001(2) 0.011(3)
C24 0.052(5) 0.061(4) 0.041(4) 0.002(3) -0.016(3) 0.014(3)
C25 0.072(6) 0.069(5) 0.042(4) 0.006(4) -0.018(4) 0.032(4)
C26 0.077(6) 0.060(4) 0.036(4) 0.016(3) 0.005(4) 0.025(4)
C27 0.061(5) 0.041(3) 0.040(4) 0.011(3) 0.011(3) 0.011(3)
C28 0.043(4) 0.031(3) 0.037(3) -0.003(2) 0.011(3) 0.003(2)
C29 0.033(3) 0.036(3) 0.025(3) 0.002(2) -0.002(2) 0.002(2)
C30 0.039(4) 0.038(3) 0.037(3) -0.005(3) 0.003(3) 0.005(3)
C31 0.044(4) 0.040(3) 0.050(4) -0.012(3) -0.007(3) 0.011(3)
C32 0.050(4) 0.030(3) 0.060(4) -0.004(3) -0.012(3) 0.003(3)
C33 0.040(4) 0.030(3) 0.043(3) 0.003(2) -0.002(3) -0.004(3)
C34 0.038(4) 0.025(3) 0.036(3) -0.003(2) -0.001(3) 0.009(2)
C35 0.045(4) 0.026(2) 0.041(3) 0.003(3) -0.008(3) 0.000(3)
C36 0.042(4) 0.027(3) 0.045(3) 0.004(2) -0.006(3) 0.000(2)
C37 0.046(4) 0.038(3) 0.065(5) 0.011(3) -0.001(3) -0.003(3)
C38 0.058(5) 0.038(4) 0.093(6) 0.000(4) -0.011(5) -0.017(3)
C39 0.075(6) 0.049(4) 0.075(6) -0.007(4) -0.017(5) -0.020(4)
C40 0.037(4) 0.058(4) 0.039(4) 0.003(3) 0.010(3) 0.006(3)
C41 0.027(3) 0.036(3) 0.028(3) -0.005(2) 0.004(2) 0.002(2)
C42 0.042(4) 0.051(4) 0.022(3) 0.009(2) -0.004(3) 0.002(3)
C43 0.081(7) 0.130(7) 0.126(8) 0.005(6) -0.014(6) -0.020(6)
C44 0.065(6) 0.075(5) 0.170(8) -0.001(5) 0.030(6) 0.000(4)

loop_
_atom_type_symbol
_atom_type_description
_atom_type_scat_dispersion_real
_atom_type_scat_dispersion_imag
_atom_type_scat_source
C C 0.0033 0.0016 'International Tables Vol C Tables 4.2.6.8 and 6.1.1.4'
H H 0.0000 0.0000 'International Tables Vol C Tables 4.2.6.8 and 6.1.1.4'
N N 0.0061 0.0033 'International Tables Vol C Tables 4.2.6.8 and 6.1.1.4'
O O 0.0106 0.0060 'International Tables Vol C Tables 4.2.6.8 and 6.1.1.4'
F F 0.0171 0.0103 'International Tables Vol C Tables 4.2.6.8 and 6.1.1.4'
S S 0.1246 0.1234 'International Tables Vol C Tables 4.2.6.8 and 6.1.1.4'
Re Re -1.0185 7.2310 'International Tables Vol C Tables 4.2.6.8 and 6.1.1.4'

loop_
_geom_angle_atom_site_label_1
_geom_angle_atom_site_label_2
_geom_angle_atom_site_label_3
_geom_angle
C20 Re1 C21 88.6(2)
C20 Re1 C19 85.9(3)
C21 Re1 C19 86.6(3)
C20 Re1 N3 94.5(2)
C21 Re1 N3 174.1(2)
C19 Re1 N3 98.6(2)
C20 Re1 N2 171.9(2)
C21 Re1 N2 98.07(19)
C19 Re1 N2 99.0(2)
N3 Re1 N2 78.50(16)
C20 Re1 N1 96.8(2)
C21 Re1 N1 97.1(2)
C19 Re1 N1 175.5(2)
N3 Re1 N1 77.57(17)
N2 Re1 N1 77.94(16)
C41 Re2 C40 87.7(3)
C41 Re2 C42 88.5(2)
C40 Re2 C42 87.0(3)
C41 Re2 N7 96.24(19)
C40 Re2 N7 96.9(2)
C42 Re2 N7 174.0(2)
C41 Re2 N6 172.2(2)
C40 Re2 N6 98.9(2)
C42 Re2 N6 96.0(2)
N7 Re2 N6 78.85(17)
C41 Re2 N5 95.6(2)
C40 Re2 N5 174.4(2)
C42 Re2 N5 97.6(2)
N7 Re2 N5 78.24(17)
N6 Re2 N5 77.48(18)
O9 S1 O7 113.4(7)
O9 S1 O8 115.1(6)
O7 S1 O8 113.0(4)
O9 S1 C43 106.6(7)
O7 S1 C43 102.2(7)
O8 S1 C43 105.0(5)
O12 S2 O10 113.8(4)
O12 S2 O11 116.2(4)
O10 S2 O11 114.2(5)
O12 S2 C44 103.8(5)
O10 S2 C44 101.5(6)
O11 S2 C44 105.2(5)
C7 N1 C1 111.4(4)
C7 N1 C13 109.3(4)
C1 N1 C13 107.3(4)
C7 N1 Re1 107.5(3)
C1 N1 Re1 109.1(3)
C13 N1 Re1 112.3(3)
C6 N2 C2 118.6(5)
C6 N2 Re1 124.8(4)
C2 N2 Re1 115.5(3)
C8 N3 C12 119.1(5)
C8 N3 Re1 116.0(4)
C12 N3 Re1 124.8(4)
C14 N4 C18 115.7(7)
C22 N5 C28 111.5(5)
C22 N5 C34 107.3(4)
C28 N5 C34 108.7(4)
C22 N5 Re2 108.0(3)
C28 N5 Re2 108.8(3)
C34 N5 Re2 112.4(4)
C23 N6 C27 117.8(6)
C23 N6 Re2 116.6(4)
C27 N6 Re2 125.3(5)
C29 N7 C33 118.3(5)
C29 N7 Re2 116.7(3)
C33 N7 Re2 124.6(4)
C39 N8 C35 117.9(6)
N1 C1 C2 112.0(4)
N2 C2 C3 120.8(5)
N2 C2 C1 116.4(5)
C3 C2 C1 122.5(5)
C2 C3 C4 119.9(5)
C5 C4 C3 118.6(5)
C6 C5 C4 120.1(5)
N2 C6 C5 122.0(6)
N1 C7 C8 113.3(5)
N3 C8 C9 121.5(5)
N3 C8 C7 116.0(5)
C9 C8 C7 122.3(6)
C8 C9 C10 118.8(6)
C11 C10 C9 119.9(6)
C10 C11 C12 119.1(6)
N3 C12 C11 121.6(6)
N1 C13 C14 115.2(5)
N4 C14 C15 124.6(6)
N4 C14 C13 114.3(6)
C15 C14 C13 121.0(6)
C14 C15 C16 117.4(9)
C17 C16 C15 119.5(9)
C16 C17 C18 119.0(9)
N4 C18 C17 123.7(9)
O1 C19 Re1 176.2(6)
O2 C20 Re1 178.6(5)
O3 C21 Re1 176.4(5)
N5 C22 C23 112.1(5)
N6 C23 C24 122.6(6)
N6 C23 C22 115.6(5)
C24 C23 C22 121.5(6)
C25 C24 C23 118.0(7)
C26 C25 C24 120.9(7)
C25 C26 C27 118.8(7)
N6 C27 C26 121.9(7)
C29 C28 N5 112.6(5)
N7 C29 C30 122.0(5)
N7 C29 C28 116.5(5)
C30 C29 C28 121.3(5)
C29 C30 C31 119.1(6)
C30 C31 C32 118.6(6)
C33 C32 C31 119.6(6)
C32 C33 N7 122.3(6)
C35 C34 N5 116.1(5)
N8 C35 C36 122.1(6)
N8 C35 C34 115.3(5)
C36 C35 C34 122.6(5)
C37 C36 C35 120.7(6)
C38 C37 C36 116.8(7)
C37 C38 C39 120.1(7)
N8 C39 C38 122.4(7)
O4 C40 Re2 177.2(6)
O5 C41 Re2 178.3(5)
O6 C42 Re2 177.3(6)
F1 C43 F2 110.8(14)
F1 C43 F3 111.3(12)
F2 C43 F3 105.7(13)
F1 C43 S1 112.9(11)
F2 C43 S1 107.0(10)
F3 C43 S1 108.9(10)
F4 C44 F5 104.0(11)
F4 C44 F6 108.2(10)
F5 C44 F6 105.8(10)
F4 C44 S2 114.9(8)
F5 C44 S2 112.5(8)
F6 C44 S2 110.7(10)

loop_
_geom_bond_atom_site_label_1
_geom_bond_atom_site_label_2
_geom_bond_distance
Re1 C20 1.928(6)
Re1 C21 1.933(6)
Re1 C19 1.942(7)
Re1 N3 2.176(5)
Re1 N2 2.187(4)
Re1 N1 2.234(5)
Re2 C41 1.919(6)
Re2 C40 1.920(7)
Re2 C42 1.921(6)
Re2 N7 2.165(4)
Re2 N6 2.174(5)
Re2 N5 2.219(5)
S1 O9 1.335(8)
S1 O7 1.388(7)
S1 O8 1.421(6)
S1 C43 1.805(13)
S2 O12 1.421(5)
S2 O10 1.433(7)
S2 O11 1.451(8)
S2 C44 1.742(11)
F1 C43 1.248(15)
F2 C43 1.347(15)
F3 C43 1.356(15)
F4 C44 1.298(12)
F5 C44 1.323(14)
F6 C44 1.337(14)
O1 C19 1.137(7)
O2 C20 1.145(6)
O3 C21 1.145(6)
O4 C40 1.155(8)
O5 C41 1.158(6)
O6 C42 1.150(7)
N1 C7 1.482(7)
N1 C1 1.502(7)
N1 C13 1.517(6)
N2 C6 1.352(6)
N2 C2 1.361(7)
N3 C8 1.344(8)
N3 C12 1.360(7)
N4 C14 1.337(8)
N4 C18 1.339(10)
N5 C22 1.496(7)
N5 C28 1.519(7)
N5 C34 1.521(6)
N6 C23 1.340(8)
N6 C27 1.366(7)
N7 C29 1.351(7)
N7 C33 1.361(7)
N8 C39 1.336(9)
N8 C35 1.340(7)
C1 C2 1.511(7)
C2 C3 1.383(7)
C3 C4 1.386(8)
C4 C5 1.369(9)
C5 C6 1.368(8)
C7 C8 1.503(7)
C8 C9 1.380(8)
C9 C10 1.383(9)
C10 C11 1.368(10)
C11 C12 1.370(9)
C13 C14 1.524(8)
C14 C15 1.367(9)
C15 C16 1.404(11)
C16 C17 1.333(15)
C17 C18 1.389(14)
C22 C23 1.515(8)
C23 C24 1.385(8)
C24 C25 1.370(10)
C25 C26 1.358(11)
C26 C27 1.376(10)
C28 C29 1.503(7)
C29 C30 1.385(8)
C30 C31 1.387(8)
C31 C32 1.395(10)
C32 C33 1.357(8)
C34 C35 1.513(9)
C35 C36 1.389(8)
C36 C37 1.380(9)
C37 C38 1.380(10)
C38 C39 1.398(11)

loop_
_geom_torsion_atom_site_label_1
_geom_torsion_atom_site_label_2
_geom_torsion_atom_site_label_3
_geom_torsion_atom_site_label_4
_geom_torsion
C7 N1 C1 C2 -87.2(6)
C13 N1 C1 C2 153.2(5)
Re1 N1 C1 C2 31.3(5)
C6 N2 C2 C3 -1.0(8)
Re1 N2 C2 C3 -169.6(4)
C6 N2 C2 C1 -175.5(5)
Re1 N2 C2 C1 15.9(6)
N1 C1 C2 N2 -32.3(7)
N1 C1 C2 C3 153.3(5)
N2 C2 C3 C4 -1.3(9)
C1 C2 C3 C4 172.8(5)
C2 C3 C4 C5 1.2(9)
C3 C4 C5 C6 1.2(9)
C2 N2 C6 C5 3.5(8)
Re1 N2 C6 C5 171.0(4)
C4 C5 C6 N2 -3.7(9)
C1 N1 C7 C8 85.6(6)
C13 N1 C7 C8 -156.0(5)
Re1 N1 C7 C8 -33.9(5)
C12 N3 C8 C9 0.3(8)
Re1 N3 C8 C9 176.3(4)
C12 N3 C8 C7 175.1(5)
Re1 N3 C8 C7 -8.9(6)
N1 C7 C8 N3 29.8(7)
N1 C7 C8 C9 -155.4(5)
N3 C8 C9 C10 0.4(9)
C7 C8 C9 C10 -174.1(6)
C8 C9 C10 C11 -0.3(10)
C9 C10 C11 C12 -0.6(10)
C8 N3 C12 C11 -1.1(8)
Re1 N3 C12 C11 -176.8(5)
C10 C11 C12 N3 1.3(10)
C7 N1 C13 C14 -55.0(6)
C1 N1 C13 C14 66.0(6)
Re1 N1 C13 C14 -174.1(4)
C18 N4 C14 C15 2.2(11)
C18 N4 C14 C13 178.8(7)
N1 C13 C14 N4 92.5(6)
N1 C13 C14 C15 -90.7(7)
N4 C14 C15 C16 -2.7(11)
C13 C14 C15 C16 -179.2(7)
C14 C15 C16 C17 1.3(14)
C15 C16 C17 C18 0.4(18)
C14 N4 C18 C17 -0.2(15)
C16 C17 C18 N4 -1.0(19)
C28 N5 C22 C23 -85.0(6)
C34 N5 C22 C23 156.1(5)
Re2 N5 C22 C23 34.6(6)
C27 N6 C23 C24 -1.8(9)
Re2 N6 C23 C24 -175.4(5)
C27 N6 C23 C22 -176.5(5)
Re2 N6 C23 C22 9.9(6)
N5 C22 C23 N6 -30.7(7)
N5 C22 C23 C24 154.5(6)
N6 C23 C24 C25 -0.7(10)
C22 C23 C24 C25 173.7(6)
C23 C24 C25 C26 2.5(11)
C24 C25 C26 C27 -1.7(12)
C23 N6 C27 C26 2.6(9)
Re2 N6 C27 C26 175.6(5)
C25 C26 C27 N6 -0.9(11)
C22 N5 C28 C29 90.5(6)
C34 N5 C28 C29 -151.4(5)
Re2 N5 C28 C29 -28.6(6)
C33 N7 C29 C30 0.9(8)
Re2 N7 C29 C30 173.9(4)
C33 N7 C29 C28 175.8(5)
Re2 N7 C29 C28 -11.2(6)
N5 C28 C29 N7 27.3(7)
N5 C28 C29 C30 -157.8(5)
N7 C29 C30 C31 0.7(9)
C28 C29 C30 C31 -174.0(6)
C29 C30 C31 C32 -1.6(10)
C30 C31 C32 C33 0.9(10)
C31 C32 C33 N7 0.7(10)
C29 N7 C33 C32 -1.6(9)
Re2 N7 C33 C32 -174.0(5)
C22 N5 C34 C35 55.5(6)
C28 N5 C34 C35 -65.3(6)
Re2 N5 C34 C35 174.2(4)
C39 N8 C35 C36 0.4(10)
C39 N8 C35 C34 -177.1(6)
N5 C34 C35 N8 -90.9(6)
N5 C34 C35 C36 91.6(7)
N8 C35 C36 C37 -0.6(10)
C34 C35 C36 C37 176.7(5)
C35 C36 C37 C38 0.4(10)
C36 C37 C38 C39 -0.1(11)
C35 N8 C39 C38 0.0(11)
C37 C38 C39 N8 -0.2(13)
O9 S1 C43 F1 63.7(13)
O7 S1 C43 F1 -177.0(11)
O8 S1 C43 F1 -58.8(12)
O9 S1 C43 F2 -174.1(11)
O7 S1 C43 F2 -54.9(12)
O8 S1 C43 F2 63.3(12)
O9 S1 C43 F3 -60.4(12)
O7 S1 C43 F3 58.9(11)
O8 S1 C43 F3 177.0(9)
O12 S2 C44 F4 -175.7(10)
O10 S2 C44 F4 66.0(11)
O11 S2 C44 F4 -53.2(12)
O12 S2 C44 F5 65.4(11)
O10 S2 C44 F5 -52.8(10)
O11 S2 C44 F5 -172.1(9)
O12 S2 C44 F6 -52.8(10)
O10 S2 C44 F6 -171.0(9)
O11 S2 C44 F6 69.7(9)
